data_2200088
loop_
_publ_author_name
'Mahmoudkhani, Amir H.'
'Langer, Vratislav'

_publ_section_title
;
 Layered calcium hydrogenphosphite monohydrate at 173K
;
_journal_issue 3
_journal_name_full 'Acta Crystallographica Section E'
_journal_page_first i19
_journal_page_last i21
_journal_paper_doi 10.1107/S1600536801002665
_journal_volume 57
_journal_year 2001
_chemical_formula_iupac 'Ca (H2 P O3)2, H2 O'
_chemical_formula_moiety 'Ca1 2+, 2H2 O3 P1 1-, H2 O1'
_chemical_formula_sum 'Ca H6 O7 P2'
_chemical_formula_weight 220.07
_chemical_name_common 'Calcium hydrogenphosphite monohydrate'
_chemical_name_systematic
;
 ?
;
_space_group_IT_number 2
_symmetry_cell_setting triclinic
_symmetry_space_group_name_Hall '-P 1'
_symmetry_space_group_name_H-M 'P -1'
_audit_creation_method SHELXTL
_cell_angle_alpha 67.9060(10)
_cell_angle_beta 84.8120(10)
_cell_angle_gamma 84.2360(10)
_cell_formula_units_Z 2
_cell_length_a 6.7777(2)
_cell_length_b 7.02820(10)
_cell_length_c 8.0970(2)
_cell_measurement_reflns_used 4179
_cell_measurement_temperature 173(2)
_cell_measurement_theta_max 32
_cell_measurement_theta_min 1
_cell_volume 354.991(15)
_computing_cell_refinement 'SAINT (Siemens, 1995)'
_computing_data_collection 'SMART (Siemens, 1995)'
_computing_data_reduction 'SAINT and SADABS (Sheldrick, 1996)'
_computing_molecular_graphics SHELXTL
_computing_publication_material SHELXTL
_computing_structure_refinement SHELXTL
_computing_structure_solution 'SHELXTL (Bruker, 1997)'
_diffrn_ambient_temperature 173(2)
_diffrn_measured_fraction_theta_full .912
_diffrn_measured_fraction_theta_max .912
_diffrn_measurement_device_type 'Siemens SMART CCD'
_diffrn_measurement_method w
_diffrn_radiation_monochromator graphite
_diffrn_radiation_source 'fine-focus sealed tube'
_diffrn_radiation_type MoK\a
_diffrn_radiation_wavelength .71073
_diffrn_reflns_av_R_equivalents .0227
_diffrn_reflns_av_sigmaI/netI .0257
_diffrn_reflns_limit_h_max 9
_diffrn_reflns_limit_h_min -10
_diffrn_reflns_limit_k_max 10
_diffrn_reflns_limit_k_min -10
_diffrn_reflns_limit_l_max 12
_diffrn_reflns_limit_l_min -12
_diffrn_reflns_number 5023
_diffrn_reflns_theta_full 32.82
_diffrn_reflns_theta_max 32.82
_diffrn_reflns_theta_min 2.72
_diffrn_standards_decay_% 0
_exptl_absorpt_coefficient_mu 1.319
_exptl_absorpt_correction_T_max .655
_exptl_absorpt_correction_T_min .481
_exptl_absorpt_correction_type multi-scan
_exptl_absorpt_process_details '(Blessing, 1995)'
_exptl_crystal_colour colorless
_exptl_crystal_density_diffrn 2.059
_exptl_crystal_density_method 'not measured'
_exptl_crystal_description parallelipide
_exptl_crystal_F_000 224
_exptl_crystal_size_max .65
_exptl_crystal_size_mid .55
_exptl_crystal_size_min .35
_refine_diff_density_max .471
_refine_diff_density_min -.587
_refine_ls_extinction_coef .123(7)
_refine_ls_extinction_method SHELXL97
_refine_ls_goodness_of_fit_ref 1.050
_refine_ls_hydrogen_treatment refall
_refine_ls_matrix_type full
_refine_ls_number_parameters 116
_refine_ls_number_reflns 2416
_refine_ls_number_restraints 0
_refine_ls_restrained_S_all 1.050
_refine_ls_R_factor_all .0308
_refine_ls_R_factor_gt .0273
_refine_ls_shift/su_max .001
_refine_ls_shift/su_mean .000
_refine_ls_structure_factor_coef Fsqd
_refine_ls_weighting_details 'calc w = 1/[\s^2^(Fo^2^)+(0.0396P)^2^+0.2900P] where P = (Fo^2^+2Fc^2^)/3'
_refine_ls_weighting_scheme calc
_refine_ls_wR_factor_ref .0737
_reflns_number_gt 2254
_reflns_number_total 2416
_reflns_threshold_expression I>2\s(I)
_cod_data_source_file br6004.cif
_cod_data_source_block CAHPM
_cod_database_code 2200088

loop_
_symmetry_equiv_pos_as_xyz
'x, y, z'
'-x, -y, -z'

loop_
_atom_site_label
_atom_site_fract_x
_atom_site_fract_y
_atom_site_fract_z
_atom_site_U_iso_or_equiv
_atom_site_adp_type
_atom_site_calc_flag
_atom_site_refinement_flags
_atom_site_occupancy
_atom_site_disorder_assembly
_atom_site_disorder_group
_atom_site_type_symbol
Ca .64084(4) .13039(4) .26545(3) .00791(8) Uani d . 1 . . Ca
P1 .18703(5) .03862(5) .28239(5) .00830(9) Uani d . 1 . . P
P2 .74489(5) .59192(5) .31997(5) .00905(9) Uani d . 1 . . P
O7 .69560(18) .3184(2) -.04596(15) .0169(2) Uani d . 1 . . O
O11 .33483(16) .11869(18) .11305(14) .0138(2) Uani d . 1 . . O
O12 -.01027(15) .16313(17) .25713(15) .0130(2) Uani d . 1 . . O
O13 .31007(15) .03994(17) .42806(14) .0129(2) Uani d . 1 . . O
O21 .60355(15) .45708(16) .28996(15) .0129(2) Uani d . 1 . . O
O22 .96621(16) .52289(18) .27500(18) .0176(2) Uani d . 1 . . O
O23 .71334(16) .82143(16) .21515(14) .01235(19) Uani d . 1 . . O
H1 .155(4) -.142(4) .308(3) .017(5) Uiso d . 1 . . H
H2 .738(3) .565(3) .483(3) .016(5) Uiso d . 1 . . H
H11 .308(5) .127(5) .009(4) .043(8) Uiso d . 1 . . H
H22 .972(5) .393(6) .264(5) .053(9) Uiso d . 1 . . H
H71 .602(5) .384(5) -.114(5) .044(8) Uiso d . 1 . . H
H72 .805(5) .349(5) -.100(4) .035(7) Uiso d . 1 . . H

loop_
_atom_site_aniso_label
_atom_site_aniso_U_11
_atom_site_aniso_U_22
_atom_site_aniso_U_33
_atom_site_aniso_U_12
_atom_site_aniso_U_13
_atom_site_aniso_U_23
Ca .00700(12) .00853(13) .00879(13) -.00062(8) -.00029(8) -.00390(9)
P1 .00641(15) .00931(16) .00941(16) -.00048(11) -.00051(11) -.00376(12)
P2 .00941(16) .00831(15) .00984(16) -.00042(11) -.00099(11) -.00378(12)
O7 .0115(5) .0229(5) .0122(5) -.0039(4) -.0002(4) -.0014(4)
O11 .0101(4) .0228(5) .0091(4) -.0023(4) .0002(3) -.0066(4)
O12 .0074(4) .0134(5) .0187(5) .0005(3) -.0019(3) -.0064(4)
O13 .0100(4) .0196(5) .0092(4) -.0028(4) -.0011(3) -.0048(4)
O21 .0107(4) .0108(4) .0188(5) -.0004(3) -.0011(4) -.0075(4)
O22 .0090(4) .0137(5) .0312(6) -.0012(4) .0015(4) -.0103(4)
O23 .0171(5) .0076(4) .0130(4) .0003(3) -.0019(4) -.0047(3)

loop_
_atom_type_symbol
_atom_type_description
_atom_type_scat_dispersion_real
_atom_type_scat_dispersion_imag
_atom_type_scat_source
O O .0106 .0060 'International Tables Vol C Tables 4.2.6.8 and 6.1.1.4'
H H .0000 .0000 'International Tables Vol C Tables 4.2.6.8 and 6.1.1.4'
P P .1023 .0942 'International Tables Vol C Tables 4.2.6.8 and 6.1.1.4'
Ca Ca .2262 .3064 'International Tables Vol C Tables 4.2.6.8 and 6.1.1.4'

loop_
_geom_angle_atom_site_label_1
_geom_angle_atom_site_label_2
_geom_angle_atom_site_label_3
_geom_angle_site_symmetry_1
_geom_angle_site_symmetry_3
_geom_angle
O23 Ca O13 1_545 2_656 91.29(4)
O23 Ca O21 1_545 . 172.57(4)
O13 Ca O21 2_656 . 92.37(4)
O23 Ca O7 1_545 . 89.43(4)
O13 Ca O7 2_656 . 162.46(4)
O21 Ca O7 . . 85.14(4)
O23 Ca O12 1_545 1_655 88.83(4)
O13 Ca O12 2_656 1_655 81.40(4)
O21 Ca O12 . 1_655 85.34(4)
O7 Ca O12 . 1_655 81.10(4)
O23 Ca O13 1_545 . 96.20(4)
O13 Ca O13 2_656 . 71.41(4)
O21 Ca O13 . . 91.09(4)
O7 Ca O13 . . 125.92(4)
O12 Ca O13 1_655 . 152.41(4)
O23 Ca O11 1_545 . 78.84(4)
O13 Ca O11 2_656 . 125.18(4)
O21 Ca O11 . . 104.18(4)
O7 Ca O11 . . 72.10(4)
O12 Ca O11 1_655 . 150.44(4)
O13 Ca O11 . . 56.68(3)
O23 Ca P1 1_545 . 85.57(3)
O13 Ca P1 2_656 . 96.99(3)
O21 Ca P1 . . 100.38(3)
O7 Ca P1 . . 100.53(3)
O12 Ca P1 1_655 . 174.15(3)
O13 Ca P1 . . 27.57(2)
O11 Ca P1 . . 29.24(3)
O23 Ca Ca 1_545 2_656 94.70(3)
O13 Ca Ca 2_656 2_656 37.01(3)
O21 Ca Ca . 2_656 92.11(3)
O7 Ca Ca . 2_656 160.20(3)
O12 Ca Ca 1_655 2_656 118.28(3)
O13 Ca Ca . 2_656 34.40(2)
O11 Ca Ca . 2_656 89.69(3)
P1 Ca Ca . 2_656 60.630(9)
O13 P1 O12 . . 117.39(6)
O13 P1 O11 . . 101.66(6)
O12 P1 O11 . . 112.28(6)
O13 P1 Ca . . 50.30(4)
O12 P1 Ca . . 136.25(4)
O11 P1 Ca . . 51.66(4)
O13 P1 H1 . . 109.2(11)
O12 P1 H1 . . 107.7(11)
O11 P1 H1 . . 108.2(11)
Ca P1 H1 . . 116.0(11)
O21 P2 O23 . . 116.46(6)
O21 P2 O22 . . 109.89(6)
O23 P2 O22 . . 107.32(6)
O21 P2 H2 . . 109.8(10)
O23 P2 H2 . . 107.8(10)
O22 P2 H2 . . 104.9(10)
Ca O7 H71 . . 123(2)
Ca O7 H72 . . 126(2)
H71 O7 H72 . . 110(3)
P1 O11 Ca . . 99.10(5)
P1 O11 H11 . . 123(2)
Ca O11 H11 . . 137(2)
P1 O12 Ca . 1_455 142.08(6)
P1 O13 Ca . 2_656 141.93(6)
P1 O13 Ca . . 102.14(5)
Ca O13 Ca 2_656 . 108.59(4)
P2 O21 Ca . . 133.88(6)
P2 O22 H22 . . 110(2)
P2 O23 Ca . 1_565 139.62(6)

loop_
_geom_bond_atom_site_label_1
_geom_bond_atom_site_label_2
_geom_bond_site_symmetry_2
_geom_bond_distance
_geom_bond_publ_flag
Ca O23 1_545 2.3531(10) yes
Ca O13 2_656 2.3531(11) yes
Ca O21 . 2.3648(11) yes
Ca O7 . 2.3800(12) yes
Ca O12 1_655 2.3912(11) yes
Ca O13 . 2.5073(11) yes
Ca O11 . 2.5307(11) yes
Ca P1 . 3.1861(4) ?
Ca Ca 2_656 3.9479(5) ?
P1 O13 . 1.5081(11) yes
P1 O12 . 1.5085(11) yes
P1 O11 . 1.5763(11) yes
P1 H1 . 1.24(2) yes
P2 O21 . 1.5075(11) yes
P2 O23 . 1.5172(11) yes
P2 O22 . 1.5831(12) yes
P2 H2 . 1.26(2) yes
O7 H71 . .86(4) ?
O7 H72 . .83(3) ?
O11 H11 . .86(3) ?
O12 Ca 1_455 2.3912(11) ?
O13 Ca 2_656 2.3530(11) ?
O22 H22 . .95(3) ?
O23 Ca 1_565 2.3531(10) ?

loop_
_geom_hbond_atom_site_label_D
_geom_hbond_atom_site_label_H
_geom_hbond_atom_site_label_A
_geom_hbond_site_symmetry_A
_geom_hbond_distance_DH
_geom_hbond_distance_HA
_geom_hbond_distance_DA
_geom_hbond_angle_DHA
O7 H72 O22 2_765 .83(3) 2.03(3) 2.8506(16) 167(3)
O11 H11 O23 2_665 .86(3) 1.73(3) 2.5756(15) 169(3)
O7 H71 O21 2_665 .86(4) 2.02(4) 2.8707(16) 176(3)
O22 H22 O12 1_655 .95(3) 1.63(4) 2.5748(16) 176(4)
